data_7041888
loop_
_publ_author_name
'Tanimoto, Hiroki'
'Fujiwara, Taro'
'Mori, Junta'
'Nagao, Tomohiko'
'Nishiyama, Yasuhiro'
'Morimoto, Tsumoru'
'Ito, Shunichiro'
'Tanaka, Kazuo'
'Chujo, Yoshiki'
'Kakiuchi, Kiyomi'

_publ_section_title
;
 Extended germa[N]pericyclynes: synthesis and characterization.
;
_journal_issue 7
_journal_name_full 'Dalton transactions (Cambridge, England : 2003)'
_journal_page_first 2281
_journal_page_last 2288
_journal_paper_doi 10.1039/c6dt04633a
_journal_volume 46
_journal_year 2017
_chemical_formula_moiety 'C128 H78 Ge8, C2 H4 Cl2'
_chemical_formula_sum 'C130 H82 Cl2 Ge8'
_chemical_formula_weight 2295.70
_chemical_name_common 'Ext_PhGe[8] with CH2Cl2'
_chemical_name_systematic 'extended hexadecaphenyl germa[8]pericyclyne'
_space_group_crystal_system triclinic
_space_group_IT_number 2
_space_group_name_Hall '-P 1'
_space_group_name_H-M_alt 'P -1'
_symmetry_space_group_name_Hall '-P 1'
_symmetry_space_group_name_H-M 'P -1'
_atom_sites_solution_hydrogens geom
_atom_sites_solution_primary direct
_atom_sites_solution_secondary difmap
_audit_update_record
;
2016-11-12 deposited with the CCDC.
2017-01-16 downloaded from the CCDC.
;
_cell_angle_alpha 108.405(8)
_cell_angle_beta 91.775(7)
_cell_angle_gamma 98.171(7)
_cell_formula_units_Z 1
_cell_length_a 8.5865(5)
_cell_length_b 17.1492(10)
_cell_length_c 23.1679(13)
_cell_measurement_reflns_used 24449
_cell_measurement_temperature 123
_cell_measurement_theta_max 25.40
_cell_measurement_theta_min 3.01
_cell_volume 3193.7(4)
_computing_cell_refinement 'RAPID AUTO'
_computing_data_collection 'RAPID AUTO (Rigaku, ????)'
_computing_data_reduction 'RAPID AUTO'
_computing_molecular_graphics 'CrystalStructure 4.2'
_computing_publication_material 'CrystalStructure 4.2 (Rigaku, 2015)'
_computing_structure_refinement 'SHELXL Version 2014/7 (Sheldrick, 2008)'
_computing_structure_solution 'SHELXT Version 2014/5 (Sheldrick, 2014)'
_diffrn_ambient_temperature 123
_diffrn_detector_area_resol_mean 10.000
_diffrn_measured_fraction_theta_full 0.998
_diffrn_measured_fraction_theta_max 0.998
_diffrn_measurement_device_type 'Rigaku R-AXIS RAPID'
_diffrn_measurement_method \w
_diffrn_radiation_type 'Mo K\a'
_diffrn_radiation_wavelength 0.71075
_diffrn_reflns_av_R_equivalents 0.1002
_diffrn_reflns_Laue_measured_fraction_full 0.998
_diffrn_reflns_Laue_measured_fraction_max 0.998
_diffrn_reflns_limit_h_max 10
_diffrn_reflns_limit_h_min -10
_diffrn_reflns_limit_k_max 20
_diffrn_reflns_limit_k_min -20
_diffrn_reflns_limit_l_max 27
_diffrn_reflns_limit_l_min -27
_diffrn_reflns_number 44255
_diffrn_reflns_point_group_measured_fraction_full 0.998
_diffrn_reflns_point_group_measured_fraction_max 0.998
_diffrn_reflns_theta_full 25.242
_diffrn_reflns_theta_max 25.351
_diffrn_reflns_theta_min 3.011
_diffrn_standards_number 0
_exptl_absorpt_coefficient_mu 1.938
_exptl_absorpt_correction_T_max 0.962
_exptl_absorpt_correction_T_min 0.517
_exptl_absorpt_correction_type multi-scan
_exptl_absorpt_process_details 'ABSCOR (Rigaku, 1995)'
_exptl_crystal_colour colorless
_exptl_crystal_density_diffrn 1.194
_exptl_crystal_density_method 'not measured'
_exptl_crystal_description platelet
_exptl_crystal_F_000 1152.00
_exptl_crystal_size_max 0.250
_exptl_crystal_size_mid 0.070
_exptl_crystal_size_min 0.020
_refine_diff_density_max 0.89
_refine_diff_density_min -0.72
_refine_ls_extinction_method none
_refine_ls_goodness_of_fit_ref 1.030
_refine_ls_hydrogen_treatment constr
_refine_ls_number_parameters 668
_refine_ls_number_reflns 11684
_refine_ls_number_restraints 12
_refine_ls_R_factor_all 0.1219
_refine_ls_R_factor_gt 0.0733
_refine_ls_shift/su_max 0.001
_refine_ls_structure_factor_coef Fsqd
_refine_ls_weighting_details 'w = 1/[\s^2^(Fo^2^)+(0.0643P)^2^+6.8043P] where P=(Fo^2^+2Fc^2^)/3'
_refine_ls_weighting_scheme calc
_refine_ls_wR_factor_gt 0.1555
_refine_ls_wR_factor_ref 0.1744
_reflns_Friedel_coverage 0.000
_reflns_number_gt 7298
_reflns_number_total 11684
_reflns_threshold_expression F^2^>2.0\s(F^2^)
_cod_data_source_file c6dt04633a2.cif
_cod_data_source_block Extend_of_Ph-Ge8pericyclyne_2
_cod_depositor_comments 'Adding full bibliography for 7041886--7041889.cif.'
_cod_original_cell_volume 3193.7(3)
_cod_database_code 7041888
_platon_squeeze_void_probe_radius 1.20

loop_
_space_group_symop_id
_space_group_symop_operation_xyz
1 +X,+Y,+Z
2 -X,-Y,-Z

loop_
_atom_site_label
_atom_site_type_symbol
_atom_site_fract_x
_atom_site_fract_y
_atom_site_fract_z
_atom_site_U_iso_or_equiv
_atom_site_adp_type
_atom_site_occupancy
_atom_site_site_symmetry_order
_atom_site_calc_flag
_atom_site_refinement_flags_posn
_atom_site_refinement_flags_adp
_atom_site_refinement_flags_occupancy
_atom_site_disorder_assembly
_atom_site_disorder_group
Ge1 Ge 1.22656(8) 1.04422(5) 0.20626(3) 0.0485(2) Uani 1 1 d . . . . .
Ge2 Ge 0.66482(10) 0.65180(5) 0.02917(3) 0.0557(2) Uani 1 1 d . . . . .
Ge3 Ge 0.65187(9) 0.44736(4) 0.27503(3) 0.0500(2) Uani 1 1 d . . . . .
Ge4 Ge 1.19156(8) 0.80384(4) 0.50738(3) 0.0416(2) Uani 1 1 d . . . . .
Cl1 Cl 0.7085(3) 0.0419(2) 0.05944(11) 0.1303(14) Uani 1 1 d . . . . .
C1 C 1.0839(9) 0.9453(5) 0.1642(3) 0.060(2) Uani 1 1 d . . . . .
C2 C 0.9990(9) 0.8838(5) 0.1343(3) 0.063(2) Uani 1 1 d . . . . .
C3 C 0.8968(10) 0.8136(5) 0.1006(3) 0.065(2) Uani 1 1 d . . . . .
C4 C 0.8091(9) 0.7508(5) 0.0713(3) 0.061(2) Uani 1 1 d . . . . .
C5 C 0.6535(9) 0.5960(5) 0.0874(3) 0.063(2) Uani 1 1 d . . . . .
C6 C 0.6531(10) 0.5630(5) 0.1267(4) 0.062(2) Uani 1 1 d . . . . .
C7 C 0.6538(9) 0.5246(4) 0.1707(3) 0.058(2) Uani 1 1 d . . . . .
C8 C 0.6541(10) 0.4906(4) 0.2100(4) 0.061(2) Uani 1 1 d . . . . .
C9 C 0.7871(9) 0.5323(4) 0.3367(3) 0.0532(19) Uani 1 1 d . . . . .
C10 C 0.8734(8) 0.5900(4) 0.3718(3) 0.0449(16) Uani 1 1 d . . . . .
C11 C 0.9738(8) 0.6559(4) 0.4130(3) 0.0496(18) Uani 1 1 d . . . . .
C12 C 1.0584(8) 0.7128(4) 0.4495(3) 0.0453(16) Uani 1 1 d . . . . .
C13 C 1.0895(8) 0.8290(4) 0.5814(3) 0.0441(16) Uani 1 1 d . . . . .
C14 C 1.0241(8) 0.8503(4) 0.6273(3) 0.0434(16) Uani 1 1 d . . . . .
C15 C 0.9449(8) 0.8772(4) 0.6791(3) 0.0458(17) Uani 1 1 d . . . . .
C16 C 0.8778(8) 0.9029(4) 0.7244(3) 0.0468(17) Uani 1 1 d . . . . .
C17 C 1.2522(9) 1.1037(5) 0.1483(3) 0.0548(19) Uani 1 1 d . . . . .
C18 C 1.1358(8) 1.0895(5) 0.1010(3) 0.056(2) Uani 1 1 d . . . . .
H18 H 1.0400 1.0535 0.0997 0.068 Uiso 1 1 calc R U . . .
C19 C 1.1555(9) 1.1259(5) 0.0568(3) 0.059(2) Uani 1 1 d . . . . .
H19 H 1.0740 1.1154 0.0254 0.071 Uiso 1 1 calc R U . . .
C20 C 1.2945(9) 1.1780(5) 0.0577(4) 0.061(2) Uani 1 1 d . . . . .
H20 H 1.3096 1.2028 0.0265 0.073 Uiso 1 1 calc R U . . .
C21 C 1.4120(10) 1.1940(5) 0.1044(4) 0.062(2) Uani 1 1 d . . . . .
H21 H 1.5069 1.2307 0.1054 0.075 Uiso 1 1 calc R U . . .
C22 C 1.3922(8) 1.1574(4) 0.1492(3) 0.0494(18) Uani 1 1 d . . . . .
H22 H 1.4736 1.1685 0.1808 0.059 Uiso 1 1 calc R U . . .
C23 C 1.4210(8) 1.0169(4) 0.2343(4) 0.061(2) Uani 1 1 d . . . . .
C24 C 1.5289(11) 0.9889(6) 0.1918(5) 0.085(3) Uani 1 1 d . . . . .
H24 H 1.5097 0.9852 0.1503 0.102 Uiso 1 1 calc R U . . .
C25 C 1.6622(13) 0.9672(8) 0.2112(9) 0.125(5) Uani 1 1 d . . . . .
H25 H 1.7363 0.9472 0.1827 0.150 Uiso 1 1 calc R U . . .
C26 C 1.6917(12) 0.9736(6) 0.2714(8) 0.112(5) Uani 1 1 d . . . . .
H26 H 1.7849 0.9574 0.2839 0.135 Uiso 1 1 calc R U . . .
C27 C 1.5898(13) 1.0026(6) 0.3122(5) 0.107(4) Uani 1 1 d . . . . .
H27 H 1.6129 1.0090 0.3540 0.129 Uiso 1 1 calc R U . . .
C28 C 1.4503(11) 1.0232(5) 0.2938(4) 0.084(3) Uani 1 1 d . . . . .
H28 H 1.3759 1.0416 0.3225 0.100 Uiso 1 1 calc R U . . .
C29 C 0.4663(9) 0.6872(4) 0.0170(3) 0.0521(18) Uani 1 1 d . . . . .
C30 C 0.4307(12) 0.7579(7) 0.0573(6) 0.151(6) Uani 1 1 d . . . . .
H30 H 0.5031 0.7907 0.0909 0.181 Uiso 1 1 calc R U . . .
C31 C 0.2883(16) 0.7803(8) 0.0483(9) 0.193(9) Uani 1 1 d . . . . .
H31 H 0.2630 0.8295 0.0767 0.231 Uiso 1 1 calc R U . . .
C32 C 0.1813(13) 0.7367(8) 0.0015(6) 0.096(3) Uani 1 1 d . . . . .
H32 H 0.0842 0.7551 -0.0038 0.116 Uiso 1 1 calc R U . . .
C33 C 0.2166(11) 0.6667(8) -0.0374(4) 0.098(4) Uani 1 1 d . . . . .
H33 H 0.1423 0.6333 -0.0701 0.118 Uiso 1 1 calc R U . . .
C34 C 0.3602(11) 0.6426(6) -0.0302(4) 0.082(3) Uani 1 1 d . . . . .
H34 H 0.3852 0.5936 -0.0590 0.098 Uiso 1 1 calc R U . . .
C35 C 0.7473(9) 0.5832(5) -0.0431(3) 0.057(2) Uani 1 1 d . . . . .
C36 C 0.7417(10) 0.6005(5) -0.0982(3) 0.064(2) Uani 1 1 d . . . . .
H36 H 0.6952 0.6465 -0.1007 0.077 Uiso 1 1 calc R U . . .
C37 C 0.8022(11) 0.5520(6) -0.1484(4) 0.077(3) Uani 1 1 d . . . . .
H37 H 0.7997 0.5653 -0.1852 0.093 Uiso 1 1 calc R U . . .
C38 C 0.8669(12) 0.4839(7) -0.1461(4) 0.095(3) Uani 1 1 d . . . . .
H38 H 0.9076 0.4498 -0.1812 0.114 Uiso 1 1 calc R U . . .
C39 C 0.8720(16) 0.4659(9) -0.0928(6) 0.135(5) Uani 1 1 d . . . . .
H39 H 0.9154 0.4188 -0.0908 0.162 Uiso 1 1 calc R U . . .
C40 C 0.8147(14) 0.5157(8) -0.0425(5) 0.113(4) Uani 1 1 d . . . . .
H40 H 0.8219 0.5032 -0.0055 0.135 Uiso 1 1 calc R U . . .
C41 C 0.4411(9) 0.4370(5) 0.3010(3) 0.061(2) Uani 1 1 d . . . . .
C42 C 0.3411(10) 0.3634(5) 0.2835(4) 0.065(2) Uani 1 1 d . . . . .
H42 H 0.3764 0.3148 0.2582 0.078 Uiso 1 1 calc R U . . .
C43 C 0.1887(10) 0.3574(6) 0.3016(4) 0.074(2) Uani 1 1 d . . . . .
H43 H 0.1229 0.3047 0.2911 0.089 Uiso 1 1 calc R U . . .
C44 C 0.1361(12) 0.4248(8) 0.3334(6) 0.121(4) Uani 1 1 d . . . . .
H44 H 0.0301 0.4211 0.3442 0.145 Uiso 1 1 calc R U . . .
C45 C 0.2311(15) 0.4996(9) 0.3511(8) 0.199(9) Uani 1 1 d . . . . .
H45 H 0.1915 0.5477 0.3747 0.239 Uiso 1 1 calc R U . . .
C46 C 0.3859(13) 0.5071(7) 0.3351(7) 0.162(7) Uani 1 1 d . . . . .
H46 H 0.4521 0.5598 0.3476 0.195 Uiso 1 1 calc R U . . .
C47 C 0.7331(8) 0.3435(4) 0.2491(3) 0.0421(16) Uani 1 1 d . . . . .
C48 C 0.8064(9) 0.3198(5) 0.1961(3) 0.060(2) Uani 1 1 d . . . . .
H48 H 0.8219 0.3564 0.1726 0.073 Uiso 1 1 calc R U . . .
C49 C 0.8577(10) 0.2444(5) 0.1761(4) 0.068(2) Uani 1 1 d . . . . .
H49 H 0.9075 0.2292 0.1391 0.082 Uiso 1 1 calc R U . . .
C50 C 0.8375(9) 0.1909(5) 0.2094(3) 0.058(2) Uani 1 1 d . . . . .
H50 H 0.8750 0.1391 0.1958 0.070 Uiso 1 1 calc R U . . .
C51 C 0.7629(8) 0.2123(4) 0.2624(3) 0.0461(17) Uani 1 1 d . . . . .
H51 H 0.7456 0.1747 0.2850 0.055 Uiso 1 1 calc R U . . .
C52 C 0.7128(8) 0.2897(4) 0.2829(3) 0.0474(17) Uani 1 1 d . . . . .
H52 H 0.6644 0.3055 0.3202 0.057 Uiso 1 1 calc R U . . .
C53 C 1.3922(8) 0.7715(4) 0.5215(3) 0.0449(16) Uani 1 1 d . . . . .
C54 C 1.4808(10) 0.7437(5) 0.4719(4) 0.073(2) Uani 1 1 d . . . . .
H54 H 1.4421 0.7416 0.4324 0.088 Uiso 1 1 calc R U . . .
C55 C 1.6228(11) 0.7195(6) 0.4793(5) 0.085(3) Uani 1 1 d . . . . .
H55 H 1.6824 0.7012 0.4451 0.102 Uiso 1 1 calc R U . . .
C56 C 1.6797(10) 0.7215(5) 0.5354(5) 0.081(3) Uani 1 1 d . . . . .
H56 H 1.7763 0.7025 0.5403 0.097 Uiso 1 1 calc R U . . .
C57 C 1.5939(10) 0.7519(5) 0.5857(4) 0.073(2) Uani 1 1 d . . . . .
H57 H 1.6346 0.7560 0.6253 0.087 Uiso 1 1 calc R U . . .
C58 C 1.4492(8) 0.7760(4) 0.5779(3) 0.0516(18) Uani 1 1 d . . . . .
H58 H 1.3902 0.7958 0.6121 0.062 Uiso 1 1 calc R U . . .
C59 C 1.2055(8) 0.8985(4) 0.4786(3) 0.0454(16) Uani 1 1 d D . . . .
C60A C 1.0833(19) 0.9052(9) 0.4394(6) 0.060(5) Uani 0.507(10) 1 d D . P A 1
H60A H 0.9987 0.8601 0.4238 0.072 Uiso 0.507(10) 1 calc R U P A 1
C61A C 1.0843(18) 0.9771(9) 0.4231(8) 0.072(5) Uani 0.507(10) 1 d D . P A 1
H61A H 0.9954 0.9850 0.4013 0.087 Uiso 0.507(10) 1 calc R U P A 1
C63A C 1.335(2) 1.0356(10) 0.4827(8) 0.076(5) Uani 0.507(10) 1 d D . P A 1
H63A H 1.4134 1.0825 0.5022 0.091 Uiso 0.507(10) 1 calc R U P A 1
C64A C 1.3300(17) 0.9628(8) 0.4963(7) 0.060(5) Uani 0.507(10) 1 d D . P A 1
H64A H 1.4182 0.9567 0.5194 0.072 Uiso 0.507(10) 1 calc R U P A 1
C60B C 1.232(2) 0.8887(11) 0.4187(6) 0.076(6) Uani 0.493(10) 1 d D . P A 2
H60B H 1.2479 0.8366 0.3912 0.091 Uiso 0.493(10) 1 calc R U P A 2
C61B C 1.234(3) 0.9583(10) 0.4000(8) 0.095(7) Uani 0.493(10) 1 d D . P A 2
H61B H 1.2431 0.9517 0.3580 0.114 Uiso 0.493(10) 1 calc R U P A 2
C63B C 1.214(2) 1.0481(10) 0.5006(8) 0.080(6) Uani 0.493(10) 1 d D . P A 2
H63B H 1.2173 1.1019 0.5297 0.095 Uiso 0.493(10) 1 calc R U P A 2
C64B C 1.1987(19) 0.9775(8) 0.5185(6) 0.054(4) Uani 0.493(10) 1 d D . P A 2
H64B H 1.1830 0.9835 0.5600 0.065 Uiso 0.493(10) 1 calc R U P A 2
C62 C 1.2227(11) 1.0381(6) 0.4401(4) 0.076(2) Uani 1 1 d D . . . .
C65 C 0.5749(9) 0.0233(5) -0.0041(4) 0.070(2) Uani 1 1 d . . . . .
H65A H 0.5571 0.0768 -0.0087 0.084 Uiso 1 1 calc R U . . .
H65B H 0.6191 -0.0091 -0.0415 0.084 Uiso 1 1 calc R U . . .

loop_
_atom_site_aniso_label
_atom_site_aniso_U_11
_atom_site_aniso_U_22
_atom_site_aniso_U_33
_atom_site_aniso_U_23
_atom_site_aniso_U_13
_atom_site_aniso_U_12
Ge1 0.0402(4) 0.0534(5) 0.0343(4) -0.0086(3) -0.0034(3) 0.0040(3)
Ge2 0.0637(5) 0.0539(5) 0.0392(4) 0.0094(4) -0.0118(4) -0.0079(4)
Ge3 0.0643(5) 0.0353(4) 0.0400(4) 0.0011(3) -0.0165(4) 0.0047(4)
Ge4 0.0443(4) 0.0396(4) 0.0314(4) 0.0004(3) -0.0025(3) 0.0028(3)
Cl1 0.0585(14) 0.227(4) 0.0529(13) -0.0353(17) -0.0171(11) 0.0427(18)
C1 0.048(4) 0.075(6) 0.036(4) -0.007(4) 0.000(3) 0.007(4)
C2 0.054(5) 0.083(6) 0.033(4) -0.006(4) 0.005(4) -0.001(4)
C3 0.067(5) 0.072(6) 0.035(4) -0.001(4) -0.004(4) -0.004(5)
C4 0.063(5) 0.069(5) 0.040(4) 0.013(4) -0.007(4) -0.019(4)
C5 0.069(5) 0.064(5) 0.044(4) 0.003(4) -0.018(4) 0.008(4)
C6 0.083(6) 0.045(5) 0.050(5) 0.007(4) -0.010(4) 0.009(4)
C7 0.073(5) 0.038(4) 0.043(4) -0.009(4) -0.019(4) 0.001(4)
C8 0.075(6) 0.033(4) 0.058(5) -0.004(4) -0.020(4) 0.007(4)
C9 0.068(5) 0.045(4) 0.040(4) 0.004(3) -0.012(4) 0.013(4)
C10 0.046(4) 0.038(4) 0.043(4) 0.004(3) -0.002(3) 0.002(3)
C11 0.056(4) 0.045(4) 0.035(4) 0.000(3) -0.006(3) 0.002(4)
C12 0.045(4) 0.041(4) 0.042(4) 0.006(3) 0.004(3) 0.001(3)
C13 0.046(4) 0.049(4) 0.029(3) 0.002(3) -0.004(3) 0.006(3)
C14 0.044(4) 0.043(4) 0.037(4) 0.005(3) -0.012(3) 0.007(3)
C15 0.054(4) 0.042(4) 0.033(4) 0.001(3) -0.013(3) 0.008(3)
C16 0.040(4) 0.054(4) 0.036(4) 0.000(3) -0.006(3) 0.013(3)
C17 0.054(5) 0.054(5) 0.040(4) -0.011(3) -0.003(3) 0.016(4)
C18 0.041(4) 0.055(5) 0.050(4) -0.015(4) -0.006(3) 0.008(3)
C19 0.053(5) 0.064(5) 0.050(5) 0.006(4) -0.010(4) 0.013(4)
C20 0.064(5) 0.058(5) 0.059(5) 0.019(4) -0.004(4) 0.009(4)
C21 0.064(5) 0.043(4) 0.069(5) 0.006(4) -0.009(4) 0.002(4)
C22 0.048(4) 0.045(4) 0.042(4) -0.003(3) -0.008(3) 0.004(3)
C23 0.039(4) 0.042(4) 0.080(6) -0.007(4) -0.008(4) 0.001(3)
C24 0.072(6) 0.089(7) 0.101(7) 0.032(6) 0.022(6) 0.031(6)
C25 0.059(7) 0.105(10) 0.228(17) 0.066(11) 0.041(9) 0.034(7)
C26 0.053(6) 0.048(6) 0.215(15) 0.020(8) -0.041(9) 0.002(5)
C27 0.095(8) 0.078(7) 0.112(9) -0.021(6) -0.050(7) 0.027(6)
C28 0.083(6) 0.080(6) 0.064(6) -0.014(5) -0.035(5) 0.031(5)
C29 0.059(5) 0.044(4) 0.042(4) 0.007(3) 0.004(4) -0.009(4)
C30 0.056(6) 0.100(8) 0.197(13) -0.085(8) 0.031(7) -0.010(6)
C31 0.076(9) 0.092(9) 0.33(2) -0.052(12) 0.054(12) 0.010(7)
C32 0.067(7) 0.116(10) 0.134(10) 0.067(8) 0.041(7) 0.037(7)
C33 0.071(6) 0.172(11) 0.044(5) 0.014(6) -0.003(5) 0.045(7)
C34 0.075(6) 0.080(6) 0.068(6) -0.011(5) -0.021(5) 0.025(5)
C35 0.065(5) 0.056(5) 0.045(4) 0.014(4) -0.002(4) -0.002(4)
C36 0.092(6) 0.044(4) 0.044(4) 0.002(4) -0.012(4) 0.010(4)
C37 0.090(7) 0.078(6) 0.046(5) -0.001(4) -0.008(5) 0.009(5)
C38 0.107(8) 0.113(9) 0.066(6) 0.015(6) 0.005(6) 0.054(7)
C39 0.175(13) 0.178(13) 0.103(9) 0.069(9) 0.061(9) 0.134(11)
C40 0.134(10) 0.156(11) 0.087(8) 0.066(8) 0.027(7) 0.086(9)
C41 0.053(5) 0.064(5) 0.053(5) 0.000(4) -0.010(4) 0.015(4)
C42 0.074(6) 0.045(5) 0.067(5) 0.007(4) -0.009(4) 0.009(4)
C43 0.056(5) 0.077(6) 0.089(7) 0.025(5) -0.008(5) 0.012(5)
C44 0.056(6) 0.108(9) 0.150(11) -0.024(8) 0.007(7) 0.012(6)
C45 0.072(8) 0.124(11) 0.29(2) -0.091(12) 0.034(11) 0.024(8)
C46 0.064(7) 0.079(8) 0.248(16) -0.079(9) -0.004(8) 0.009(6)
C47 0.048(4) 0.037(4) 0.029(3) -0.004(3) -0.011(3) 0.004(3)
C48 0.079(6) 0.050(5) 0.054(5) 0.018(4) 0.008(4) 0.010(4)
C49 0.085(6) 0.066(6) 0.063(5) 0.021(4) 0.026(5) 0.034(5)
C50 0.068(5) 0.047(4) 0.053(5) 0.002(4) -0.010(4) 0.023(4)
C51 0.049(4) 0.045(4) 0.040(4) 0.011(3) -0.009(3) 0.003(3)
C52 0.055(4) 0.047(4) 0.030(3) -0.001(3) -0.016(3) 0.011(3)
C53 0.038(4) 0.038(4) 0.045(4) -0.002(3) -0.003(3) -0.001(3)
C54 0.058(5) 0.086(6) 0.064(5) 0.004(5) 0.000(4) 0.021(5)
C55 0.059(6) 0.091(7) 0.082(7) -0.004(5) -0.006(5) 0.016(5)
C56 0.044(5) 0.051(5) 0.122(9) -0.005(5) -0.007(6) 0.003(4)
C57 0.065(6) 0.060(5) 0.091(7) 0.031(5) -0.025(5) -0.007(5)
C58 0.043(4) 0.053(4) 0.055(5) 0.017(4) 0.000(4) -0.002(3)
C59 0.045(4) 0.040(4) 0.045(4) 0.008(3) -0.004(3) 0.003(3)
C60A 0.078(12) 0.043(9) 0.050(9) 0.009(7) -0.016(9) 0.002(8)
C61A 0.050(10) 0.078(13) 0.084(13) 0.024(10) -0.011(9) 0.002(9)
C63A 0.090(15) 0.052(11) 0.085(13) 0.028(10) -0.005(12) 0.001(10)
C64A 0.051(10) 0.066(11) 0.067(10) 0.031(9) -0.014(8) 0.001(8)
C60B 0.105(16) 0.075(13) 0.034(9) 0.012(8) -0.003(9) -0.011(11)
C61B 0.13(2) 0.101(17) 0.052(11) 0.034(12) -0.003(11) -0.014(14)
C63B 0.052(12) 0.059(12) 0.126(19) 0.037(12) -0.026(12) -0.005(9)
C64B 0.068(12) 0.057(10) 0.036(8) 0.015(7) -0.006(7) 0.007(8)
C62 0.075(6) 0.078(7) 0.072(6) 0.024(5) -0.009(5) 0.007(5)
C65 0.066(5) 0.065(6) 0.062(5) -0.003(4) -0.005(4) 0.012(4)

loop_
_atom_type_symbol
_atom_type_description
_atom_type_scat_dispersion_real
_atom_type_scat_dispersion_imag
_atom_type_scat_source
C C 0.0033 0.0016
;
International Tables for Crystallography
(Vol. C, Tables 4.2.6.8 and 6.1.1.4)
;
H H 0.0000 0.0000
;
International Tables for Crystallography
(Vol. C, Table 6.1.1.4)
;
Ge Ge 0.1547 1.8001
;
International Tables for Crystallography
(Vol. C, Tables 4.2.6.8 and 6.1.1.4)
;
Cl Cl 0.1484 0.1585
;
International Tables for Crystallography
(Vol. C, Tables 4.2.6.8 and 6.1.1.4)
;

loop_
_geom_angle_atom_site_label_1
_geom_angle_atom_site_label_2
_geom_angle_atom_site_label_3
_geom_angle
_geom_angle_site_symmetry_1
_geom_angle_site_symmetry_3
C16 Ge1 C1 104.3(3) 2_776 .
C16 Ge1 C17 114.4(3) 2_776 .
C1 Ge1 C17 104.4(3) . .
C16 Ge1 C23 108.4(3) 2_776 .
C1 Ge1 C23 110.3(3) . .
C17 Ge1 C23 114.5(3) . .
C5 Ge2 C4 101.5(3) . .
C5 Ge2 C29 110.9(3) . .
C4 Ge2 C29 106.1(3) . .
C5 Ge2 C35 108.6(3) . .
C4 Ge2 C35 112.4(3) . .
C29 Ge2 C35 116.3(3) . .
C8 Ge3 C9 102.4(3) . .
C8 Ge3 C41 109.2(3) . .
C9 Ge3 C41 109.7(3) . .
C8 Ge3 C47 108.4(3) . .
C9 Ge3 C47 112.8(3) . .
C41 Ge3 C47 113.6(3) . .
C12 Ge4 C13 106.8(3) . .
C12 Ge4 C59 108.2(3) . .
C13 Ge4 C59 108.5(3) . .
C12 Ge4 C53 109.7(3) . .
C13 Ge4 C53 108.9(3) . .
C59 Ge4 C53 114.5(3) . .
C2 C1 Ge1 175.5(7) . .
C1 C2 C3 178.2(9) . .
C4 C3 C2 178.6(10) . .
C3 C4 Ge2 176.7(7) . .
C6 C5 Ge2 176.5(7) . .
C5 C6 C7 179.1(9) . .
C8 C7 C6 179.7(9) . .
C7 C8 Ge3 175.0(6) . .
C10 C9 Ge3 173.9(7) . .
C9 C10 C11 179.1(8) . .
C12 C11 C10 178.6(8) . .
C11 C12 Ge4 179.5(7) . .
C14 C13 Ge4 175.2(6) . .
C13 C14 C15 177.2(7) . .
C16 C15 C14 178.1(8) . .
C15 C16 Ge1 173.1(7) . 2_776
C18 C17 C22 117.8(7) . .
C18 C17 Ge1 120.6(6) . .
C22 C17 Ge1 121.4(5) . .
C19 C18 C17 122.0(7) . .
C19 C18 H18 119.0 . .
C17 C18 H18 119.0 . .
C18 C19 C20 119.9(7) . .
C18 C19 H19 120.1 . .
C20 C19 H19 120.1 . .
C19 C20 C21 119.6(8) . .
C19 C20 H20 120.2 . .
C21 C20 H20 120.2 . .
C22 C21 C20 120.6(7) . .
C22 C21 H21 119.7 . .
C20 C21 H21 119.7 . .
C21 C22 C17 120.2(7) . .
C21 C22 H22 119.9 . .
C17 C22 H22 119.9 . .
C28 C23 C24 120.5(8) . .
C28 C23 Ge1 121.0(6) . .
C24 C23 Ge1 118.4(7) . .
C25 C24 C23 118.3(11) . .
C25 C24 H24 120.9 . .
C23 C24 H24 120.9 . .
C24 C25 C26 121.1(12) . .
C24 C25 H25 119.5 . .
C26 C25 H25 119.5 . .
C27 C26 C25 120.3(11) . .
C27 C26 H26 119.8 . .
C25 C26 H26 119.8 . .
C26 C27 C28 120.1(11) . .
C26 C27 H27 119.9 . .
C28 C27 H27 119.9 . .
C23 C28 C27 119.6(10) . .
C23 C28 H28 120.2 . .
C27 C28 H28 120.2 . .
C34 C29 C30 119.0(9) . .
C34 C29 Ge2 121.6(6) . .
C30 C29 Ge2 119.4(7) . .
C29 C30 C31 118.1(11) . .
C29 C30 H30 121.0 . .
C31 C30 H30 121.0 . .
C32 C31 C30 123.7(12) . .
C32 C31 H31 118.1 . .
C30 C31 H31 118.1 . .
C33 C32 C31 117.6(10) . .
C33 C32 H32 121.2 . .
C31 C32 H32 121.2 . .
C32 C33 C34 120.4(10) . .
C32 C33 H33 119.8 . .
C34 C33 H33 119.8 . .
C29 C34 C33 121.2(9) . .
C29 C34 H34 119.4 . .
C33 C34 H34 119.4 . .
C40 C35 C36 116.8(8) . .
C40 C35 Ge2 121.5(6) . .
C36 C35 Ge2 121.7(6) . .
C37 C36 C35 120.9(8) . .
C37 C36 H36 119.6 . .
C35 C36 H36 119.6 . .
C36 C37 C38 120.4(9) . .
C36 C37 H37 119.8 . .
C38 C37 H37 119.8 . .
C39 C38 C37 119.4(9) . .
C39 C38 H38 120.3 . .
C37 C38 H38 120.3 . .
C40 C39 C38 119.8(10) . .
C40 C39 H39 120.1 . .
C38 C39 H39 120.1 . .
C39 C40 C35 122.7(9) . .
C39 C40 H40 118.7 . .
C35 C40 H40 118.7 . .
C42 C41 C46 118.4(8) . .
C42 C41 Ge3 122.3(6) . .
C46 C41 Ge3 119.1(7) . .
C41 C42 C43 121.5(8) . .
C41 C42 H42 119.2 . .
C43 C42 H42 119.2 . .
C44 C43 C42 119.6(9) . .
C44 C43 H43 120.2 . .
C42 C43 H43 120.2 . .
C43 C44 C45 120.6(10) . .
C43 C44 H44 119.7 . .
C45 C44 H44 119.7 . .
C44 C45 C46 121.0(10) . .
C44 C45 H45 119.5 . .
C46 C45 H45 119.5 . .
C41 C46 C45 118.7(10) . .
C41 C46 H46 120.6 . .
C45 C46 H46 120.6 . .
C48 C47 C52 118.5(6) . .
C48 C47 Ge3 121.2(5) . .
C52 C47 Ge3 120.3(5) . .
C49 C48 C47 121.3(7) . .
C49 C48 H48 119.3 . .
C47 C48 H48 119.3 . .
C48 C49 C50 120.3(7) . .
C48 C49 H49 119.8 . .
C50 C49 H49 119.8 . .
C49 C50 C51 119.9(7) . .
C49 C50 H50 120.1 . .
C51 C50 H50 120.1 . .
C50 C51 C52 119.5(7) . .
C50 C51 H51 120.3 . .
C52 C51 H51 120.3 . .
C47 C52 C51 120.5(7) . .
C47 C52 H52 119.8 . .
C51 C52 H52 119.8 . .
C58 C53 C54 119.6(7) . .
C58 C53 Ge4 122.1(5) . .
C54 C53 Ge4 118.3(6) . .
C55 C54 C53 120.6(8) . .
C55 C54 H54 119.7 . .
C53 C54 H54 119.7 . .
C56 C55 C54 120.6(9) . .
C56 C55 H55 119.7 . .
C54 C55 H55 119.7 . .
C55 C56 C57 119.1(8) . .
C55 C56 H56 120.5 . .
C57 C56 H56 120.5 . .
C58 C57 C56 120.2(8) . .
C58 C57 H57 119.9 . .
C56 C57 H57 119.9 . .
C53 C58 C57 119.9(7) . .
C53 C58 H58 120.0 . .
C57 C58 H58 120.0 . .
C60B C59 C64B 119.3(11) . .
C64A C59 C60A 117.0(10) . .
C64A C59 Ge4 122.5(7) . .
C60B C59 Ge4 119.8(8) . .
C64B C59 Ge4 120.8(7) . .
C60A C59 Ge4 120.5(7) . .
C61A C60A C59 121.0(13) . .
C61A C60A H60A 119.5 . .
C59 C60A H60A 119.5 . .
C60A C61A C62 117.8(13) . .
C60A C61A H61A 121.1 . .
C62 C61A H61A 121.1 . .
C62 C63A C64A 117.8(14) . .
C62 C63A H63A 121.1 . .
C64A C63A H63A 121.1 . .
C59 C64A C63A 124.0(13) . .
C59 C64A H64A 118.0 . .
C63A C64A H64A 118.0 . .
C59 C60B C61B 117.1(15) . .
C59 C60B H60B 121.4 . .
C61B C60B H60B 121.4 . .
C60B C61B C62 123.4(14) . .
C60B C61B H61B 118.3 . .
C62 C61B H61B 118.3 . .
C62 C63B C64B 118.1(15) . .
C62 C63B H63B 120.9 . .
C64B C63B H63B 120.9 . .
C59 C64B C63B 123.1(13) . .
C59 C64B H64B 118.5 . .
C63B C64B H64B 118.5 . .
C63B C62 C61B 118.3(12) . .
C63A C62 C61A 120.3(12) . .
C65 C65 Cl1 109.6(8) 2_655 .
C65 C65 H65A 109.8 2_655 .
Cl1 C65 H65A 109.8 . .
C65 C65 H65B 109.8 2_655 .
Cl1 C65 H65B 109.8 . .
H65A C65 H65B 108.2 . .

loop_
_geom_bond_atom_site_label_1
_geom_bond_atom_site_label_2
_geom_bond_distance
_geom_bond_site_symmetry_2
Ge1 C16 1.900(7) 2_776
Ge1 C1 1.903(8) .
Ge1 C17 1.926(8) .
Ge1 C23 1.943(8) .
Ge2 C5 1.882(9) .
Ge2 C4 1.911(8) .
Ge2 C29 1.930(8) .
Ge2 C35 1.937(8) .
Ge3 C8 1.878(9) .
Ge3 C9 1.901(7) .
Ge3 C41 1.927(8) .
Ge3 C47 1.930(6) .
Ge4 C12 1.903(7) .
Ge4 C13 1.905(7) .
Ge4 C59 1.930(7) .
Ge4 C53 1.932(7) .
Cl1 C65 1.754(8) .
C1 C2 1.188(10) .
C2 C3 1.375(10) .
C3 C4 1.210(10) .
C5 C6 1.215(10) .
C6 C7 1.376(11) .
C7 C8 1.226(10) .
C9 C10 1.198(9) .
C10 C11 1.386(9) .
C11 C12 1.198(9) .
C13 C14 1.196(8) .
C14 C15 1.380(9) .
C15 C16 1.201(9) .
C16 Ge1 1.900(7) 2_776
C17 C18 1.397(10) .
C17 C22 1.402(10) .
C18 C19 1.360(10) .
C18 H18 0.9500 .
C19 C20 1.381(10) .
C19 H19 0.9500 .
C20 C21 1.390(10) .
C20 H20 0.9500 .
C21 C22 1.376(10) .
C21 H21 0.9500 .
C22 H22 0.9500 .
C23 C28 1.359(11) .
C23 C24 1.395(11) .
C24 C25 1.359(15) .
C24 H24 0.9500 .
C25 C26 1.377(17) .
C25 H25 0.9500 .
C26 C27 1.336(16) .
C26 H26 0.9500 .
C27 C28 1.388(12) .
C27 H27 0.9500 .
C28 H28 0.9500 .
C29 C34 1.350(10) .
C29 C30 1.358(11) .
C30 C31 1.363(18) .
C30 H30 0.9500 .
C31 C32 1.346(18) .
C31 H31 0.9500 .
C32 C33 1.334(14) .
C32 H32 0.9500 .
C33 C34 1.376(12) .
C33 H33 0.9500 .
C34 H34 0.9500 .
C35 C40 1.369(12) .
C35 C36 1.400(10) .
C36 C37 1.365(11) .
C36 H36 0.9500 .
C37 C38 1.378(12) .
C37 H37 0.9500 .
C38 C39 1.364(13) .
C38 H38 0.9500 .
C39 C40 1.363(13) .
C39 H39 0.9500 .
C40 H40 0.9500 .
C41 C42 1.357(10) .
C41 C46 1.371(12) .
C42 C43 1.387(11) .
C42 H42 0.9500 .
C43 C44 1.309(13) .
C43 H43 0.9500 .
C44 C45 1.352(16) .
C44 H44 0.9500 .
C45 C46 1.389(15) .
C45 H45 0.9500 .
C46 H46 0.9500 .
C47 C48 1.370(9) .
C47 C52 1.383(9) .
C48 C49 1.370(10) .
C48 H48 0.9500 .
C49 C50 1.370(10) .
C49 H49 0.9500 .
C50 C51 1.372(10) .
C50 H50 0.9500 .
C51 C52 1.396(9) .
C51 H51 0.9500 .
C52 H52 0.9500 .
C53 C58 1.357(9) .
C53 C54 1.392(10) .
C54 C55 1.366(11) .
C54 H54 0.9500 .
C55 C56 1.363(13) .
C55 H55 0.9500 .
C56 C57 1.396(12) .
C56 H56 0.9500 .
C57 C58 1.388(10) .
C57 H57 0.9500 .
C58 H58 0.9500 .
C59 C64A 1.371(13) .
C59 C60B 1.375(13) .
C59 C64B 1.389(13) .
C59 C60A 1.407(13) .
C60A C61A 1.400(15) .
C60A H60A 0.9500 .
C61A C62 1.421(13) .
C61A H61A 0.9500 .
C63A C62 1.374(15) .
C63A C64A 1.377(14) .
C63A H63A 0.9500 .
C64A H64A 0.9500 .
C60B C61B 1.391(15) .
C60B H60B 0.9500 .
C61B C62 1.410(15) .
C61B H61B 0.9500 .
C63B C62 1.364(15) .
C63B C64B 1.391(15) .
C63B H63B 0.9500 .
C64B H64B 0.9500 .
C65 C65 1.465(15) 2_655
C65 H65A 0.9900 .
C65 H65B 0.9900 .

loop_
_geom_torsion_atom_site_label_1
_geom_torsion_atom_site_label_2
_geom_torsion_atom_site_label_3
_geom_torsion_atom_site_label_4
_geom_torsion
C22 C17 C18 C19 0.2(10)
Ge1 C17 C18 C19 -175.0(5)
C17 C18 C19 C20 0.5(11)
C18 C19 C20 C21 -1.1(12)
C19 C20 C21 C22 1.1(12)
C20 C21 C22 C17 -0.4(11)
C18 C17 C22 C21 -0.2(10)
Ge1 C17 C22 C21 175.0(5)
C28 C23 C24 C25 0.9(14)
Ge1 C23 C24 C25 -177.8(8)
C23 C24 C25 C26 -0.9(17)
C24 C25 C26 C27 -0.8(19)
C25 C26 C27 C28 2.6(18)
C24 C23 C28 C27 0.8(14)
Ge1 C23 C28 C27 179.5(7)
C26 C27 C28 C23 -2.6(16)
C34 C29 C30 C31 0.2(19)
Ge2 C29 C30 C31 -178.5(12)
C29 C30 C31 C32 0(3)
C30 C31 C32 C33 1(2)
C31 C32 C33 C34 -2.3(18)
C30 C29 C34 C33 -1.1(15)
Ge2 C29 C34 C33 177.6(8)
C32 C33 C34 C29 2.2(16)
C40 C35 C36 C37 -0.5(13)
Ge2 C35 C36 C37 179.2(6)
C35 C36 C37 C38 1.5(14)
C36 C37 C38 C39 -0.9(17)
C37 C38 C39 C40 -1(2)
C38 C39 C40 C35 2(2)
C36 C35 C40 C39 -1.1(17)
Ge2 C35 C40 C39 179.2(10)
C46 C41 C42 C43 -3.0(14)
Ge3 C41 C42 C43 -178.7(6)
C41 C42 C43 C44 4.0(15)
C42 C43 C44 C45 -3(2)
C43 C44 C45 C46 1(3)
C42 C41 C46 C45 1(2)
Ge3 C41 C46 C45 176.9(13)
C44 C45 C46 C41 0(3)
C52 C47 C48 C49 0.6(11)
Ge3 C47 C48 C49 -177.0(6)
C47 C48 C49 C50 -0.4(13)
C48 C49 C50 C51 1.2(13)
C49 C50 C51 C52 -2.0(11)
C48 C47 C52 C51 -1.4(10)
Ge3 C47 C52 C51 176.1(5)
C50 C51 C52 C47 2.2(10)
C58 C53 C54 C55 1.3(12)
Ge4 C53 C54 C55 -179.5(7)
C53 C54 C55 C56 0.5(14)
C54 C55 C56 C57 -2.6(14)
C55 C56 C57 C58 2.9(13)
C54 C53 C58 C57 -1.0(11)
Ge4 C53 C58 C57 179.8(5)
C56 C57 C58 C53 -1.1(11)
C64A C59 C60A C61A -4(2)
Ge4 C59 C60A C61A 173.6(12)
C59 C60A C61A C62 9(2)
C60A C59 C64A C63A 6(2)
Ge4 C59 C64A C63A -171.8(14)
C62 C63A C64A C59 -12(3)
C64B C59 C60B C61B -7(2)
Ge4 C59 C60B C61B 177.3(14)
C59 C60B C61B C62 5(3)
C60B C59 C64B C63B 2(2)
Ge4 C59 C64B C63B 177.7(12)
C62 C63B C64B C59 5(2)
C64B C63B C62 C61B -7(2)
C64A C63A C62 C61A 16(3)
C60B C61B C62 C63B 2(3)
C60A C61A C62 C63A -15(2)

loop_
_platon_squeeze_void_nr
_platon_squeeze_void_average_x
_platon_squeeze_void_average_y
_platon_squeeze_void_average_z
_platon_squeeze_void_volume
_platon_squeeze_void_count_electrons
_platon_squeeze_void_content
1 0.004 0.250 0.737 238 81 ' '
2 -0.012 0.500 0.500 191 74 ' '
3 0.014 0.750 0.263 238 81 ' '
